data_1558283
loop_
_publ_author_name
'Yang, Ping'
'Zheng, Chao'
'Nie, Yu-Han'
'You, Shuli'

_publ_section_title
;
 Palladium-Catalyzed Dearomative 1,4-Difunctionalization of Naphthalenes
;
_journal_name_full 'Chemical Science'
_journal_paper_doi 10.1039/D0SC02816A
_journal_year 2020
_chemical_formula_sum 'C24 H20 N2 O'
_chemical_formula_weight 352.42
_space_group_crystal_system monoclinic
_space_group_IT_number 14
_space_group_name_Hall '-P 2yn'
_space_group_name_H-M_alt 'P 1 21/n 1'
_atom_sites_solution_hydrogens mixed
_audit_creation_method SHELXL-2013
_audit_update_record
;
2020-02-07 deposited with the CCDC.	2020-06-10 downloaded from the CCDC.
;
_cell_angle_alpha 90
_cell_angle_beta 113.4690(10)
_cell_angle_gamma 90
_cell_formula_units_Z 4
_cell_length_a 12.8388(4)
_cell_length_b 11.4187(4)
_cell_length_c 13.7487(4)
_cell_measurement_reflns_used 9981
_cell_measurement_temperature 293(2)
_cell_measurement_theta_max 54.225
_cell_measurement_theta_min 4.812
_cell_volume 1848.85(10)
_computing_cell_refinement 'Bruker SAINT'
_computing_data_collection 'Bruker APEX2'
_computing_data_reduction 'Bruker SAINT'
_computing_molecular_graphics 'Bruker SHELXTL'
_computing_publication_material 'Bruker SHELXTL'
_computing_structure_refinement 'SHELXL-2013 (Sheldrick, 2013)'
_computing_structure_solution 'SHELXS-97 (Sheldrick 2008)'
_diffrn_ambient_temperature 293(2)
_diffrn_measured_fraction_theta_full 0.994
_diffrn_measured_fraction_theta_max 0.994
_diffrn_measurement_device_type 'Bruker APEX-II CCD'
_diffrn_measurement_method '\f and \w scans'
_diffrn_radiation_type MoK\a
_diffrn_radiation_wavelength 0.71073
_diffrn_reflns_av_R_equivalents 0.0307
_diffrn_reflns_av_unetI/netI 0.0193
_diffrn_reflns_Laue_measured_fraction_full 0.994
_diffrn_reflns_Laue_measured_fraction_max 0.994
_diffrn_reflns_limit_h_max 14
_diffrn_reflns_limit_h_min -15
_diffrn_reflns_limit_k_max 14
_diffrn_reflns_limit_k_min -14
_diffrn_reflns_limit_l_max 16
_diffrn_reflns_limit_l_min -16
_diffrn_reflns_number 26778
_diffrn_reflns_point_group_measured_fraction_full 0.994
_diffrn_reflns_point_group_measured_fraction_max 0.994
_diffrn_reflns_theta_full 25.242
_diffrn_reflns_theta_max 25.990
_diffrn_reflns_theta_min 2.406
_exptl_absorpt_coefficient_mu 0.078
_exptl_absorpt_correction_T_max 0.7456
_exptl_absorpt_correction_T_min 0.6708
_exptl_absorpt_correction_type multi-scan
_exptl_absorpt_process_details sadabs
_exptl_crystal_colour colorless
_exptl_crystal_density_diffrn 1.266
_exptl_crystal_description prismatic
_exptl_crystal_F_000 744
_exptl_crystal_size_max 0.200
_exptl_crystal_size_mid 0.160
_exptl_crystal_size_min 0.130
_refine_diff_density_max 0.182
_refine_diff_density_min -0.145
_refine_diff_density_rms 0.027
_refine_ls_extinction_coef 0.044(6)
_refine_ls_extinction_expression Fc^*^=kFc[1+0.001xFc^2^\l^3^/sin(2\q)]^-1/4^
_refine_ls_extinction_method SHELXL
_refine_ls_goodness_of_fit_ref 1.015
_refine_ls_hydrogen_treatment mixed
_refine_ls_matrix_type full
_refine_ls_number_parameters 250
_refine_ls_number_reflns 3596
_refine_ls_number_restraints 0
_refine_ls_restrained_S_all 1.015
_refine_ls_R_factor_all 0.0531
_refine_ls_R_factor_gt 0.0415
_refine_ls_shift/su_max 0.000
_refine_ls_shift/su_mean 0.000
_refine_ls_structure_factor_coef Fsqd
_refine_ls_weighting_details 'w=1/[\s^2^(Fo^2^)+(0.0615P)^2^+0.3226P] where P=(Fo^2^+2Fc^2^)/3'
_refine_ls_weighting_scheme calc
_refine_ls_wR_factor_gt 0.1110
_refine_ls_wR_factor_ref 0.1220
_reflns_Friedel_coverage 0.000
_reflns_number_gt 2927
_reflns_number_total 3596
_reflns_threshold_expression 'I > 2\s(I)'
_cod_data_source_file d0sc02816a2.cif
_cod_data_source_block mo_d8v191162_0m
_cod_original_sg_symbol_H-M 'P 21/n'
_cod_database_code 1558283
_shelx_space_group_comment
; 
The symmetry employed for this shelxl refinement is uniquely defined 
by the following loop, which should always be used as a source of 
symmetry information in preference to the above space-group names. 
They are only intended as comments. 
;
_shelx_estimated_absorpt_t_min 0.985
_shelx_estimated_absorpt_t_max 0.990
_shelxl_version_number 2013-4

loop_
_space_group_symop_operation_xyz
'x, y, z'
'-x+1/2, y+1/2, -z+1/2'
'-x, -y, -z'
'x-1/2, -y-1/2, z-1/2'

loop_
_atom_site_label
_atom_site_type_symbol
_atom_site_fract_x
_atom_site_fract_y
_atom_site_fract_z
_atom_site_U_iso_or_equiv
_atom_site_adp_type
_atom_site_occupancy
_atom_site_site_symmetry_order
_atom_site_calc_flag
_atom_site_refinement_flags_posn
_atom_site_refinement_flags_adp
_atom_site_refinement_flags_occupancy
_atom_site_disorder_assembly
_atom_site_disorder_group
O1 O 0.71382(9) 0.65775(10) 0.27933(8) 0.0649(3) Uani 1 1 d . . . . .
N1 N 0.57392(10) 0.67316(11) 0.11224(9) 0.0528(3) Uani 1 1 d . . . . .
N2 N 0.74563(10) 0.57490(11) 0.51831(10) 0.0568(3) Uani 1 1 d . . . . .
C1 C 0.46001(12) 0.63777(12) 0.06015(11) 0.0511(3) Uani 1 1 d . . . . .
C2 C 0.38885(16) 0.65169(14) -0.04520(12) 0.0687(5) Uani 1 1 d . . . . .
H2A H 0.4133 0.6892 -0.0924 0.082 Uiso 1 1 calc R U . . .
C3 C 0.28045(18) 0.60804(17) -0.07783(16) 0.0845(6) Uani 1 1 d . . . . .
H3 H 0.2307 0.6159 -0.1484 0.101 Uiso 1 1 calc R U . . .
C4 C 0.24450(17) 0.55335(19) -0.00853(18) 0.0903(6) Uani 1 1 d . . . . .
H4 H 0.1712 0.5233 -0.0329 0.108 Uiso 1 1 calc R U . . .
C5 C 0.31604(15) 0.54191(16) 0.09830(16) 0.0764(5) Uani 1 1 d . . . . .
H5 H 0.2908 0.5059 0.1456 0.092 Uiso 1 1 calc R U . . .
C6 C 0.42460(12) 0.58499(13) 0.13217(11) 0.0523(4) Uani 1 1 d . . . . .
C7 C 0.51985(11) 0.58650(12) 0.24103(10) 0.0478(3) Uani 1 1 d . . . . .
C8 C 0.61664(12) 0.64253(12) 0.21597(11) 0.0478(3) Uani 1 1 d . . . . .
C9 C 0.64089(16) 0.72902(17) 0.06192(15) 0.0779(5) Uani 1 1 d . . . . .
H9A H 0.7123 0.7536 0.1152 0.117 Uiso 1 1 calc R U . . .
H9B H 0.6007 0.7959 0.0224 0.117 Uiso 1 1 calc R U . . .
H9C H 0.6540 0.6745 0.0148 0.117 Uiso 1 1 calc R U . . .
C10 C 0.55635(13) 0.46636(12) 0.28690(12) 0.0554(4) Uani 1 1 d . . . . .
H10 H 0.5449 0.4037 0.2406 0.066 Uiso 1 1 calc R U . . .
C11 C 0.60381(13) 0.44586(13) 0.38961(11) 0.0549(4) Uani 1 1 d . . . . .
H11 H 0.6244 0.3694 0.4124 0.066 Uiso 1 1 calc R U . . .
C12 C 0.62618(12) 0.53990(12) 0.47162(11) 0.0500(3) Uani 1 1 d . . . . .
H12 H 0.6072 0.5080 0.5287 0.060 Uiso 1 1 calc R U . . .
C13 C 0.55281(12) 0.64678(12) 0.42806(11) 0.0493(3) Uani 1 1 d . . . . .
C14 C 0.53819(15) 0.72564(14) 0.49829(13) 0.0644(4) Uani 1 1 d . . . . .
H14 H 0.5741 0.7119 0.5708 0.077 Uiso 1 1 calc R U . . .
C15 C 0.47170(17) 0.82354(16) 0.46290(15) 0.0777(5) Uani 1 1 d . . . . .
H15 H 0.4629 0.8756 0.5111 0.093 Uiso 1 1 calc R U . . .
C16 C 0.41821(16) 0.84418(15) 0.35574(15) 0.0752(5) Uani 1 1 d . . . . .
H16 H 0.3731 0.9104 0.3314 0.090 Uiso 1 1 calc R U . . .
C17 C 0.43128(14) 0.76706(14) 0.28451(13) 0.0616(4) Uani 1 1 d . . . . .
H17 H 0.3946 0.7814 0.2122 0.074 Uiso 1 1 calc R U . . .
C18 C 0.49887(11) 0.66782(12) 0.31957(11) 0.0479(3) Uani 1 1 d . . . . .
C19 C 0.82919(12) 0.49995(12) 0.58510(10) 0.0510(3) Uani 1 1 d . . . . .
C20 C 0.94169(13) 0.52055(14) 0.60127(13) 0.0627(4) Uani 1 1 d . . . . .
H20 H 0.9586 0.5802 0.5638 0.075 Uiso 1 1 calc R U . . .
C21 C 1.02838(15) 0.45408(17) 0.67178(15) 0.0790(6) Uani 1 1 d . . . . .
H21 H 1.1030 0.4697 0.6816 0.095 Uiso 1 1 calc R U . . .
C22 C 1.00597(19) 0.36514(19) 0.72771(15) 0.0868(6) Uani 1 1 d . . . . .
H22 H 1.0647 0.3209 0.7759 0.104 Uiso 1 1 calc R U . . .
C23 C 0.89545(19) 0.34276(17) 0.71126(13) 0.0810(6) Uani 1 1 d . . . . .
H23 H 0.8796 0.2820 0.7483 0.097 Uiso 1 1 calc R U . . .
C24 C 0.80669(15) 0.40845(14) 0.64081(12) 0.0636(4) Uani 1 1 d . . . . .
H24 H 0.7323 0.3915 0.6308 0.076 Uiso 1 1 calc R U . . .
H2 H 0.7672(15) 0.6154(17) 0.4731(14) 0.075(5) Uiso 1 1 d . . . . .

loop_
_atom_site_aniso_label
_atom_site_aniso_U_11
_atom_site_aniso_U_22
_atom_site_aniso_U_33
_atom_site_aniso_U_23
_atom_site_aniso_U_13
_atom_site_aniso_U_12
O1 0.0491(6) 0.0768(8) 0.0664(7) -0.0043(5) 0.0203(5) -0.0038(5)
N1 0.0587(7) 0.0539(7) 0.0528(7) 0.0068(5) 0.0296(6) 0.0023(5)
N2 0.0559(7) 0.0541(7) 0.0593(7) 0.0133(6) 0.0219(6) 0.0010(6)
C1 0.0589(8) 0.0442(7) 0.0486(7) 0.0019(6) 0.0198(6) 0.0057(6)
C2 0.0885(12) 0.0594(10) 0.0499(8) 0.0033(7) 0.0188(8) 0.0113(9)
C3 0.0847(13) 0.0654(11) 0.0683(11) -0.0049(9) -0.0067(10) 0.0068(10)
C4 0.0613(11) 0.0755(13) 0.1013(15) -0.0018(11) -0.0021(10) -0.0091(9)
C5 0.0586(10) 0.0755(12) 0.0853(12) 0.0082(9) 0.0182(9) -0.0114(8)
C6 0.0526(8) 0.0481(8) 0.0538(8) 0.0023(6) 0.0185(6) -0.0008(6)
C7 0.0500(7) 0.0473(8) 0.0475(7) 0.0043(6) 0.0208(6) 0.0001(6)
C8 0.0482(8) 0.0464(7) 0.0512(8) -0.0015(6) 0.0225(6) 0.0032(6)
C9 0.0836(12) 0.0819(12) 0.0894(12) 0.0232(10) 0.0569(10) 0.0051(9)
C10 0.0672(9) 0.0438(8) 0.0565(8) 0.0006(6) 0.0261(7) 0.0021(7)
C11 0.0648(9) 0.0417(7) 0.0596(9) 0.0084(6) 0.0262(7) 0.0058(6)
C12 0.0548(8) 0.0495(8) 0.0484(7) 0.0088(6) 0.0235(6) 0.0023(6)
C13 0.0559(8) 0.0467(8) 0.0526(8) 0.0053(6) 0.0293(6) 0.0023(6)
C14 0.0838(11) 0.0605(10) 0.0595(9) 0.0010(7) 0.0397(8) 0.0062(8)
C15 0.1085(15) 0.0593(10) 0.0878(13) -0.0009(9) 0.0630(12) 0.0158(10)
C16 0.0907(13) 0.0569(10) 0.0951(13) 0.0165(9) 0.0551(11) 0.0250(9)
C17 0.0686(10) 0.0557(9) 0.0687(9) 0.0165(7) 0.0362(8) 0.0140(7)
C18 0.0516(7) 0.0445(7) 0.0543(8) 0.0073(6) 0.0282(6) 0.0026(6)
C19 0.0596(8) 0.0472(8) 0.0420(7) -0.0031(6) 0.0159(6) 0.0047(6)
C20 0.0609(9) 0.0566(9) 0.0663(9) -0.0103(7) 0.0209(7) 0.0005(7)
C21 0.0603(10) 0.0732(12) 0.0829(12) -0.0207(10) 0.0069(9) 0.0112(9)
C22 0.0897(15) 0.0745(13) 0.0653(11) -0.0034(10) -0.0017(10) 0.0261(11)
C23 0.1083(16) 0.0683(11) 0.0535(9) 0.0141(8) 0.0187(10) 0.0163(10)
C24 0.0746(10) 0.0625(10) 0.0508(8) 0.0087(7) 0.0218(7) 0.0066(8)

loop_
_atom_type_symbol
_atom_type_description
_atom_type_scat_dispersion_real
_atom_type_scat_dispersion_imag
_atom_type_scat_source
C C 0.0033 0.0016 'International Tables Vol C Tables 4.2.6.8 and 6.1.1.4'
H H 0.0000 0.0000 'International Tables Vol C Tables 4.2.6.8 and 6.1.1.4'
N N 0.0061 0.0033 'International Tables Vol C Tables 4.2.6.8 and 6.1.1.4'
O O 0.0106 0.0060 'International Tables Vol C Tables 4.2.6.8 and 6.1.1.4'

loop_
_geom_angle_atom_site_label_1
_geom_angle_atom_site_label_2
_geom_angle_atom_site_label_3
_geom_angle
_geom_angle_site_symmetry_1
_geom_angle_site_symmetry_3
_geom_angle_publ_flag
C8 N1 C1 111.39(11) . . ?
C8 N1 C9 123.24(13) . . ?
C1 N1 C9 125.27(13) . . ?
C19 N2 C12 121.25(12) . . ?
C19 N2 H2 113.7(11) . . ?
C12 N2 H2 113.2(11) . . ?
C2 C1 C6 122.22(15) . . ?
C2 C1 N1 128.36(14) . . ?
C6 C1 N1 109.41(12) . . ?
C3 C2 C1 117.51(17) . . ?
C3 C2 H2A 121.2 . . ?
C1 C2 H2A 121.2 . . ?
C4 C3 C2 121.22(17) . . ?
C4 C3 H3 119.4 . . ?
C2 C3 H3 119.4 . . ?
C3 C4 C5 120.96(18) . . ?
C3 C4 H4 119.5 . . ?
C5 C4 H4 119.5 . . ?
C6 C5 C4 118.53(18) . . ?
C6 C5 H5 120.7 . . ?
C4 C5 H5 120.7 . . ?
C5 C6 C1 119.52(14) . . ?
C5 C6 C7 130.74(14) . . ?
C1 C6 C7 109.74(12) . . ?
C10 C7 C6 113.53(12) . . ?
C10 C7 C18 111.78(11) . . ?
C6 C7 C18 114.00(12) . . ?
C10 C7 C8 108.99(11) . . ?
C6 C7 C8 100.87(11) . . ?
C18 C7 C8 106.76(11) . . ?
O1 C8 N1 125.94(13) . . ?
O1 C8 C7 125.66(12) . . ?
N1 C8 C7 108.40(11) . . ?
N1 C9 H9A 109.5 . . ?
N1 C9 H9B 109.5 . . ?
H9A C9 H9B 109.5 . . ?
N1 C9 H9C 109.5 . . ?
H9A C9 H9C 109.5 . . ?
H9B C9 H9C 109.5 . . ?
C11 C10 C7 123.04(13) . . ?
C11 C10 H10 118.5 . . ?
C7 C10 H10 118.5 . . ?
C10 C11 C12 123.17(13) . . ?
C10 C11 H11 118.4 . . ?
C12 C11 H11 118.4 . . ?
N2 C12 C11 112.27(12) . . ?
N2 C12 C13 109.40(11) . . ?
C11 C12 C13 112.19(11) . . ?
N2 C12 H12 107.6 . . ?
C11 C12 H12 107.6 . . ?
C13 C12 H12 107.6 . . ?
C14 C13 C18 119.10(13) . . ?
C14 C13 C12 118.96(13) . . ?
C18 C13 C12 121.94(12) . . ?
C15 C14 C13 121.30(15) . . ?
C15 C14 H14 119.3 . . ?
C13 C14 H14 119.3 . . ?
C14 C15 C16 119.60(15) . . ?
C14 C15 H15 120.2 . . ?
C16 C15 H15 120.2 . . ?
C17 C16 C15 120.16(15) . . ?
C17 C16 H16 119.9 . . ?
C15 C16 H16 119.9 . . ?
C16 C17 C18 120.70(15) . . ?
C16 C17 H17 119.7 . . ?
C18 C17 H17 119.7 . . ?
C17 C18 C13 119.15(13) . . ?
C17 C18 C7 120.76(12) . . ?
C13 C18 C7 119.99(12) . . ?
C24 C19 C20 117.95(14) . . ?
C24 C19 N2 123.34(14) . . ?
C20 C19 N2 118.63(14) . . ?
C21 C20 C19 121.07(17) . . ?
C21 C20 H20 119.5 . . ?
C19 C20 H20 119.5 . . ?
C22 C21 C20 120.78(19) . . ?
C22 C21 H21 119.6 . . ?
C20 C21 H21 119.6 . . ?
C23 C22 C21 118.72(17) . . ?
C23 C22 H22 120.6 . . ?
C21 C22 H22 120.6 . . ?
C22 C23 C24 121.61(18) . . ?
C22 C23 H23 119.2 . . ?
C24 C23 H23 119.2 . . ?
C19 C24 C23 119.85(17) . . ?
C19 C24 H24 120.1 . . ?
C23 C24 H24 120.1 . . ?

loop_
_geom_bond_atom_site_label_1
_geom_bond_atom_site_label_2
_geom_bond_distance
_geom_bond_site_symmetry_2
_geom_bond_publ_flag
O1 C8 1.2166(16) . ?
N1 C8 1.3543(17) . ?
N1 C1 1.4073(18) . ?
N1 C9 1.4486(19) . ?
N2 C19 1.3935(18) . ?
N2 C12 1.4628(19) . ?
N2 H2 0.902(19) . ?
C1 C2 1.380(2) . ?
C1 C6 1.382(2) . ?
C2 C3 1.375(3) . ?
C2 H2A 0.9300 . ?
C3 C4 1.364(3) . ?
C3 H3 0.9300 . ?
C4 C5 1.394(3) . ?
C4 H4 0.9300 . ?
C5 C6 1.373(2) . ?
C5 H5 0.9300 . ?
C6 C7 1.5093(19) . ?
C7 C10 1.5047(19) . ?
C7 C18 1.5273(19) . ?
C7 C8 1.5534(19) . ?
C9 H9A 0.9600 . ?
C9 H9B 0.9600 . ?
C9 H9C 0.9600 . ?
C10 C11 1.317(2) . ?
C10 H10 0.9300 . ?
C11 C12 1.500(2) . ?
C11 H11 0.9300 . ?
C12 C13 1.5120(19) . ?
C12 H12 0.9800 . ?
C13 C14 1.387(2) . ?
C13 C18 1.3926(19) . ?
C14 C15 1.373(2) . ?
C14 H14 0.9300 . ?
C15 C16 1.375(3) . ?
C15 H15 0.9300 . ?
C16 C17 1.376(2) . ?
C16 H16 0.9300 . ?
C17 C18 1.391(2) . ?
C17 H17 0.9300 . ?
C19 C24 1.392(2) . ?
C19 C20 1.391(2) . ?
C20 C21 1.377(2) . ?
C20 H20 0.9300 . ?
C21 C22 1.372(3) . ?
C21 H21 0.9300 . ?
C22 C23 1.369(3) . ?
C22 H22 0.9300 . ?
C23 C24 1.386(2) . ?
C23 H23 0.9300 . ?
C24 H24 0.9300 . ?

loop_
_geom_hbond_atom_site_label_D
_geom_hbond_atom_site_label_H
_geom_hbond_atom_site_label_A
_geom_hbond_distance_DH
_geom_hbond_distance_HA
_geom_hbond_distance_DA
_geom_hbond_angle_DHA
_geom_hbond_site_symmetry_A
N2 H2 O1 0.902(19) 2.520(18) 3.2846(17) 142.9(14) .

loop_
_geom_torsion_atom_site_label_1
_geom_torsion_atom_site_label_2
_geom_torsion_atom_site_label_3
_geom_torsion_atom_site_label_4
_geom_torsion
_geom_torsion_site_symmetry_1
_geom_torsion_site_symmetry_2
_geom_torsion_site_symmetry_3
_geom_torsion_site_symmetry_4
_geom_torsion_publ_flag
C8 N1 C1 C2 -178.97(14) . . . . ?
C9 N1 C1 C2 -2.4(2) . . . . ?
C8 N1 C1 C6 1.85(16) . . . . ?
C9 N1 C1 C6 178.38(14) . . . . ?
C6 C1 C2 C3 -1.7(2) . . . . ?
N1 C1 C2 C3 179.25(15) . . . . ?
C1 C2 C3 C4 0.2(3) . . . . ?
C2 C3 C4 C5 1.2(3) . . . . ?
C3 C4 C5 C6 -1.2(3) . . . . ?
C4 C5 C6 C1 -0.2(3) . . . . ?
C4 C5 C6 C7 179.49(17) . . . . ?
C2 C1 C6 C5 1.7(2) . . . . ?
N1 C1 C6 C5 -179.09(14) . . . . ?
C2 C1 C6 C7 -178.07(13) . . . . ?
N1 C1 C6 C7 1.17(16) . . . . ?
C5 C6 C7 C10 60.7(2) . . . . ?
C1 C6 C7 C10 -119.65(13) . . . . ?
C5 C6 C7 C18 -68.9(2) . . . . ?
C1 C6 C7 C18 110.79(13) . . . . ?
C5 C6 C7 C8 177.07(17) . . . . ?
C1 C6 C7 C8 -3.23(15) . . . . ?
C1 N1 C8 O1 177.03(13) . . . . ?
C9 N1 C8 O1 0.4(2) . . . . ?
C1 N1 C8 C7 -3.96(15) . . . . ?
C9 N1 C8 C7 179.42(13) . . . . ?
C10 C7 C8 O1 -56.96(18) . . . . ?
C6 C7 C8 O1 -176.70(14) . . . . ?
C18 C7 C8 O1 63.94(17) . . . . ?
C10 C7 C8 N1 124.03(12) . . . . ?
C6 C7 C8 N1 4.29(14) . . . . ?
C18 C7 C8 N1 -115.08(12) . . . . ?
C6 C7 C10 C11 -153.80(14) . . . . ?
C18 C7 C10 C11 -23.1(2) . . . . ?
C8 C7 C10 C11 94.64(17) . . . . ?
C7 C10 C11 C12 0.2(2) . . . . ?
C19 N2 C12 C11 -69.72(16) . . . . ?
C19 N2 C12 C13 165.05(12) . . . . ?
C10 C11 C12 N2 -102.76(16) . . . . ?
C10 C11 C12 C13 20.9(2) . . . . ?
N2 C12 C13 C14 -73.47(16) . . . . ?
C11 C12 C13 C14 161.25(14) . . . . ?
N2 C12 C13 C18 107.03(14) . . . . ?
C11 C12 C13 C18 -18.25(18) . . . . ?
C18 C13 C14 C15 0.1(2) . . . . ?
C12 C13 C14 C15 -179.45(15) . . . . ?
C13 C14 C15 C16 0.1(3) . . . . ?
C14 C15 C16 C17 0.0(3) . . . . ?
C15 C16 C17 C18 -0.3(3) . . . . ?
C16 C17 C18 C13 0.5(2) . . . . ?
C16 C17 C18 C7 -175.89(14) . . . . ?
C14 C13 C18 C17 -0.3(2) . . . . ?
C12 C13 C18 C17 179.17(13) . . . . ?
C14 C13 C18 C7 176.04(13) . . . . ?
C12 C13 C18 C7 -4.46(19) . . . . ?
C10 C7 C18 C17 -159.01(13) . . . . ?
C6 C7 C18 C17 -28.58(18) . . . . ?
C8 C7 C18 C17 81.89(16) . . . . ?
C10 C7 C18 C13 24.67(18) . . . . ?
C6 C7 C18 C13 155.11(12) . . . . ?
C8 C7 C18 C13 -94.42(14) . . . . ?
C12 N2 C19 C24 -22.5(2) . . . . ?
C12 N2 C19 C20 160.69(13) . . . . ?
C24 C19 C20 C21 -1.3(2) . . . . ?
N2 C19 C20 C21 175.67(14) . . . . ?
C19 C20 C21 C22 0.3(3) . . . . ?
C20 C21 C22 C23 0.7(3) . . . . ?
C21 C22 C23 C24 -0.8(3) . . . . ?
C20 C19 C24 C23 1.2(2) . . . . ?
N2 C19 C24 C23 -175.59(15) . . . . ?
C22 C23 C24 C19 -0.2(3) . . . . ?
